data_7005359
loop_
_publ_author_name
'Li, Fengyan'
'Xu, Lin'
'Gao, Guanggang'
'Qu, Xiaosu'
'Yang, Yanyan'

_publ_section_title
;
 A new one-dimensional Mn(II) complex containing two enantiomeric
 subunits with mixed carboxylate, pyridine and sulfinate bridges.
;
_journal_issue 17
_journal_name_full 'Dalton transactions (Cambridge, England : 2003)'
_journal_page_first 1661
_journal_page_last 1664
_journal_paper_doi 10.1039/b701346a
_journal_year 2007
_chemical_formula_moiety 'C10 H15 Mn N O6 S3'
_chemical_formula_sum 'C10 H15 Mn N O6 S3'
_chemical_formula_weight 396.35
_chemical_name_systematic
;
?
;
_space_group_IT_number 29
_symmetry_cell_setting orthorhombic
_symmetry_space_group_name_Hall 'P 2c -2ac'
_symmetry_space_group_name_H-M 'P c a 21'
_atom_sites_solution_hydrogens geom
_atom_sites_solution_primary direct
_atom_sites_solution_secondary difmap
_audit_creation_method SHELXL-97
_cell_angle_alpha 90.00
_cell_angle_beta 90.00
_cell_angle_gamma 90.00
_cell_formula_units_Z 4
_cell_length_a 11.9928(4)
_cell_length_b 7.5678(3)
_cell_length_c 17.5866(6)
_cell_measurement_reflns_used 3153
_cell_measurement_temperature 273(2)
_cell_measurement_theta_max 28.37
_cell_measurement_theta_min 2.32
_cell_volume 1596.14(10)
_computing_cell_refinement 'Bruker SMART'
_computing_data_collection 'Bruker SMART'
_computing_data_reduction 'Bruker SAINT'
_computing_molecular_graphics 'ORTEP-3 for Windows (Farrugia, 1997) and DIAMOND (Brandenburg, 1996)'
_computing_publication_material 'WinGX (Farrugia, 1999)'
_computing_structure_refinement 'SHELXL-97 (Sheldrick, 1997)'
_computing_structure_solution 'SHELXS-97 (Sheldrick, 1990)'
_diffrn_ambient_temperature 273(2)
_diffrn_measured_fraction_theta_full 0.989
_diffrn_measured_fraction_theta_max 0.989
_diffrn_measurement_device_type 'SMART CCD'
_diffrn_measurement_method 'phi and omega scans'
_diffrn_radiation_monochromator graphite
_diffrn_radiation_source 'fine-focus sealed tube'
_diffrn_radiation_type MoK\a
_diffrn_radiation_wavelength 0.71073
_diffrn_reflns_av_R_equivalents 0.0198
_diffrn_reflns_av_sigmaI/netI 0.0262
_diffrn_reflns_limit_h_max 15
_diffrn_reflns_limit_h_min -15
_diffrn_reflns_limit_k_max 9
_diffrn_reflns_limit_k_min -10
_diffrn_reflns_limit_l_max 18
_diffrn_reflns_limit_l_min -23
_diffrn_reflns_number 9339
_diffrn_reflns_theta_full 28.37
_diffrn_reflns_theta_max 28.37
_diffrn_reflns_theta_min 2.32
_exptl_absorpt_coefficient_mu 1.242
_exptl_crystal_colour colourless
_exptl_crystal_density_diffrn 1.649
_exptl_crystal_density_method 'not measured'
_exptl_crystal_description block
_exptl_crystal_F_000 812
_exptl_crystal_size_max 0.3
_exptl_crystal_size_mid 0.3
_exptl_crystal_size_min 0.2
_refine_diff_density_max 1.223
_refine_diff_density_min -0.400
_refine_diff_density_rms 0.074
_refine_ls_abs_structure_details 'Flack H D (1983), Acta Cryst. A39, 876-881'
_refine_ls_abs_structure_Flack 0.03(2)
_refine_ls_extinction_method none
_refine_ls_goodness_of_fit_ref 1.056
_refine_ls_hydrogen_treatment constr
_refine_ls_matrix_type full
_refine_ls_number_parameters 190
_refine_ls_number_reflns 3153
_refine_ls_number_restraints 1
_refine_ls_restrained_S_all 1.056
_refine_ls_R_factor_all 0.0350
_refine_ls_R_factor_gt 0.0331
_refine_ls_shift/su_max 0.001
_refine_ls_shift/su_mean 0.000
_refine_ls_structure_factor_coef Fsqd
_refine_ls_weighting_details 'calc w=1/[\s^2^(Fo^2^)+(0.0523P)^2^+0.7778P] where P=(Fo^2^+2Fc^2^)/3'
_refine_ls_weighting_scheme calc
_refine_ls_wR_factor_gt 0.0896
_refine_ls_wR_factor_ref 0.0908
_reflns_number_gt 2985
_reflns_number_total 3153
_reflns_threshold_expression >2sigma(I)
_cod_data_source_file b701346a.txt
_cod_data_source_block mn
_cod_original_sg_symbol_H-M Pca2(1)
_cod_database_code 7005359

loop_
_symmetry_equiv_pos_as_xyz
'x, y, z'
'-x, -y, z+1/2'
'x+1/2, -y, z'
'-x+1/2, y, z+1/2'

loop_
_atom_site_label
_atom_site_type_symbol
_atom_site_fract_x
_atom_site_fract_y
_atom_site_fract_z
_atom_site_U_iso_or_equiv
_atom_site_adp_type
_atom_site_occupancy
_atom_site_symmetry_multiplicity
_atom_site_calc_flag
_atom_site_refinement_flags
_atom_site_disorder_assembly
_atom_site_disorder_group
Mn1 Mn 0.66370(3) 0.40839(6) 0.99483(3) 0.02784(12) Uani 1 1 d . . .
S1 S 0.42889(6) 0.58278(9) 1.04695(5) 0.02878(17) Uani 1 1 d . . .
S2 S 0.76819(8) 0.39043(12) 0.82230(5) 0.0392(2) Uani 1 1 d . . .
S3 S 0.55201(8) 0.10493(13) 0.88152(6) 0.0438(2) Uani 1 1 d . . .
O1 O 0.33040(16) 0.6837(3) 1.01743(18) 0.0405(7) Uani 1 1 d . . .
O2 O 0.50434(17) 0.5412(3) 0.98024(14) 0.0359(5) Uani 1 1 d . . .
O3 O 0.7004(2) 0.4934(4) 0.88031(15) 0.0495(7) Uani 1 1 d . . .
O4 O 0.60529(19) 0.3525(4) 1.10696(14) 0.0385(5) Uani 1 1 d . . .
O5 O 0.5580(2) 0.1718(4) 1.19953(17) 0.0497(7) Uani 1 1 d . . .
O6 O 0.6085(3) 0.1474(4) 0.9558(2) 0.0542(7) Uani 1 1 d . . .
N1 N 0.2589(2) 0.3505(3) 1.04427(17) 0.0295(5) Uani 1 1 d . . .
C1 C 0.4206(2) 0.2345(4) 1.10767(19) 0.0284(6) Uani 1 1 d . . .
C2 C 0.3633(3) 0.0771(5) 1.1219(3) 0.0396(9) Uani 1 1 d . . .
H2 H 0.3976 -0.0138 1.1487 0.048 Uiso 1 1 calc R . .
C3 C 0.2549(3) 0.0575(5) 1.0956(3) 0.0478(10) Uani 1 1 d . . .
H3 H 0.2160 -0.0474 1.1031 0.057 Uiso 1 1 calc R . .
C4 C 0.3648(2) 0.3662(4) 1.06751(18) 0.0252(6) Uani 1 1 d . . .
C5 C 0.2066(3) 0.1975(4) 1.0580(2) 0.0403(8) Uani 1 1 d . . .
H5 H 0.1334 0.1852 1.0413 0.048 Uiso 1 1 calc R . .
C6 C 0.5377(3) 0.2538(4) 1.1411(2) 0.0304(6) Uani 1 1 d . . .
C7 C 0.6951(4) 0.4186(9) 0.7357(3) 0.0676(16) Uani 1 1 d . . .
H7A H 0.6269 0.3523 0.7373 0.101 Uiso 1 1 calc R . .
H7B H 0.7404 0.3773 0.6943 0.101 Uiso 1 1 calc R . .
H7C H 0.6784 0.5416 0.7285 0.101 Uiso 1 1 calc R . .
C8 C 0.8864(4) 0.5212(9) 0.8050(4) 0.0776(17) Uani 1 1 d . . .
H8A H 0.9342 0.5190 0.8488 0.116 Uiso 1 1 calc R . .
H8B H 0.8637 0.6405 0.7949 0.116 Uiso 1 1 calc R . .
H8C H 0.9260 0.4754 0.7618 0.116 Uiso 1 1 calc R . .
C9 C 0.6028(5) -0.1044(7) 0.8529(4) 0.0778(19) Uani 1 1 d . . .
H9A H 0.6796 -0.0939 0.8381 0.117 Uiso 1 1 calc R . .
H9B H 0.5597 -0.1466 0.8106 0.117 Uiso 1 1 calc R . .
H9C H 0.5966 -0.1861 0.8944 0.117 Uiso 1 1 calc R . .
C10 C 0.4135(4) 0.0396(9) 0.9039(4) 0.0723(15) Uani 1 1 d . . .
H10A H 0.3716 0.1409 0.9202 0.108 Uiso 1 1 calc R . .
H10B H 0.4150 -0.0465 0.9440 0.108 Uiso 1 1 calc R . .
H10C H 0.3790 -0.0108 0.8597 0.108 Uiso 1 1 calc R . .

loop_
_atom_site_aniso_label
_atom_site_aniso_U_11
_atom_site_aniso_U_22
_atom_site_aniso_U_33
_atom_site_aniso_U_23
_atom_site_aniso_U_13
_atom_site_aniso_U_12
Mn1 0.0180(2) 0.0338(2) 0.0318(2) -0.0026(2) 0.00184(18) -0.00090(16)
S1 0.0166(3) 0.0279(3) 0.0418(4) -0.0006(3) 0.0021(3) -0.0020(2)
S2 0.0406(5) 0.0435(5) 0.0336(5) -0.0009(4) 0.0040(4) 0.0098(4)
S3 0.0422(5) 0.0411(5) 0.0480(6) 0.0018(4) -0.0094(4) -0.0039(3)
O1 0.0183(10) 0.0275(11) 0.076(2) 0.0082(11) 0.0023(10) 0.0024(8)
O2 0.0199(10) 0.0490(13) 0.0389(14) 0.0089(11) 0.0056(9) 0.0047(9)
O3 0.0561(17) 0.0570(17) 0.0354(14) 0.0034(12) 0.0169(13) 0.0181(13)
O4 0.0233(11) 0.0605(15) 0.0319(13) 0.0037(12) -0.0042(9) -0.0066(11)
O5 0.0400(14) 0.0631(19) 0.0460(16) 0.0174(14) -0.0104(12) -0.0042(13)
O6 0.0606(17) 0.0409(14) 0.0612(19) -0.0081(14) -0.0229(15) -0.0069(13)
N1 0.0182(11) 0.0313(12) 0.0391(14) 0.0014(12) -0.0005(11) -0.0017(10)
C1 0.0203(13) 0.0314(15) 0.0336(16) -0.0029(13) 0.0027(12) 0.0022(11)
C2 0.0296(17) 0.0318(17) 0.058(3) 0.0077(15) -0.0035(16) 0.0006(13)
C3 0.0326(18) 0.0334(16) 0.077(3) 0.0087(18) -0.0035(19) -0.0103(14)
C4 0.0161(12) 0.0284(13) 0.0311(15) -0.0032(12) 0.0049(11) -0.0013(10)
C5 0.0209(14) 0.0352(16) 0.065(3) 0.0028(17) -0.0042(16) -0.0055(12)
C6 0.0232(14) 0.0347(16) 0.0332(16) -0.0017(13) 0.0005(12) 0.0027(12)
C7 0.045(2) 0.122(5) 0.035(2) -0.003(2) 0.0032(19) 0.015(3)
C8 0.053(3) 0.100(4) 0.080(4) -0.038(3) 0.014(3) -0.025(3)
C9 0.071(4) 0.073(4) 0.089(4) -0.044(3) -0.024(3) 0.022(3)
C10 0.053(3) 0.085(4) 0.079(4) 0.011(3) -0.006(2) -0.025(3)

loop_
_atom_type_symbol
_atom_type_description
_atom_type_scat_dispersion_real
_atom_type_scat_dispersion_imag
_atom_type_scat_source
C C 0.0033 0.0016 'International Tables Vol C Tables 4.2.6.8 and 6.1.1.4'
H H 0.0000 0.0000 'International Tables Vol C Tables 4.2.6.8 and 6.1.1.4'
N N 0.0061 0.0033 'International Tables Vol C Tables 4.2.6.8 and 6.1.1.4'
O O 0.0106 0.0060 'International Tables Vol C Tables 4.2.6.8 and 6.1.1.4'
S S 0.1246 0.1234 'International Tables Vol C Tables 4.2.6.8 and 6.1.1.4'
Mn Mn 0.3368 0.7283 'International Tables Vol C Tables 4.2.6.8 and 6.1.1.4'

loop_
_geom_angle_atom_site_label_1
_geom_angle_atom_site_label_2
_geom_angle_atom_site_label_3
_geom_angle
_geom_angle_site_symmetry_1
_geom_angle_site_symmetry_3
_geom_angle_publ_flag
O4 Mn1 O1 94.01(11) . 3_565 ?
O4 Mn1 O3 170.83(10) . . ?
O1 Mn1 O3 94.56(11) 3_565 . ?
O4 Mn1 O2 84.96(9) . . ?
O1 Mn1 O2 170.75(10) 3_565 . ?
O3 Mn1 O2 86.05(10) . . ?
O4 Mn1 O6 90.67(13) . . ?
O1 Mn1 O6 92.66(10) 3_565 . ?
O3 Mn1 O6 92.18(13) . . ?
O2 Mn1 O6 96.54(10) . . ?
O4 Mn1 N1 88.34(10) . 3_565 ?
O1 Mn1 N1 74.26(9) 3_565 3_565 ?
O3 Mn1 N1 90.86(12) . 3_565 ?
O2 Mn1 N1 96.51(9) . 3_565 ?
O6 Mn1 N1 166.77(10) . 3_565 ?
O1 S1 O2 107.96(15) . . ?
O1 S1 C4 101.09(13) . . ?
O2 S1 C4 102.46(14) . . ?
O3 S2 C8 105.0(2) . . ?
O3 S2 C7 104.5(2) . . ?
C8 S2 C7 100.5(3) . . ?
O6 S3 C9 106.4(2) . . ?
O6 S3 C10 106.7(3) . . ?
C9 S3 C10 97.8(3) . . ?
S1 O1 Mn1 129.05(13) . 3_465 ?
S1 O2 Mn1 121.99(14) . . ?
S2 O3 Mn1 125.59(17) . . ?
C6 O4 Mn1 140.5(2) . . ?
S3 O6 Mn1 126.82(19) . . ?
C5 N1 C4 117.8(3) . . ?
C5 N1 Mn1 121.1(2) . 3_465 ?
C4 N1 Mn1 120.7(2) . 3_465 ?
C4 C1 C2 117.6(3) . . ?
C4 C1 C6 124.6(3) . . ?
C2 C1 C6 117.7(3) . . ?
C3 C2 C1 119.5(3) . . ?
C5 C3 C2 118.1(3) . . ?
N1 C4 C1 123.1(3) . . ?
N1 C4 S1 114.4(2) . . ?
C1 C4 S1 122.3(2) . . ?
N1 C5 C3 123.7(3) . . ?
O5 C6 O4 125.0(3) . . ?
O5 C6 C1 117.2(3) . . ?
O4 C6 C1 117.8(3) . . ?

loop_
_geom_bond_atom_site_label_1
_geom_bond_atom_site_label_2
_geom_bond_distance
_geom_bond_site_symmetry_2
_geom_bond_publ_flag
Mn1 O4 2.135(3) . ?
Mn1 O1 2.154(2) 3_565 ?
Mn1 O3 2.160(3) . ?
Mn1 O2 2.174(2) . ?
Mn1 O6 2.194(3) . ?
Mn1 N1 2.321(3) 3_565 ?
S1 O1 1.499(2) . ?
S1 O2 1.515(2) . ?
S1 C4 1.846(3) . ?
S2 O3 1.520(3) . ?
S2 C8 1.755(5) . ?
S2 C7 1.770(5) . ?
S3 O6 1.506(3) . ?
S3 C9 1.770(5) . ?
S3 C10 1.778(5) . ?
O1 Mn1 2.154(2) 3_465 ?
O4 C6 1.255(4) . ?
O5 C6 1.225(4) . ?
N1 C5 1.339(4) . ?
N1 C4 1.340(4) . ?
N1 Mn1 2.321(3) 3_465 ?
C1 C4 1.393(4) . ?
C1 C2 1.398(5) . ?
C1 C6 1.529(4) . ?
C2 C3 1.388(5) . ?
C3 C5 1.377(5) . ?
